data_7133239
loop_
_publ_author_name
'Sun, Qian-Ru'
'Luo, Dan'
'Lv, Yaokang'
'Fang, Wei-Hui'
'Zhang, Jian'

_publ_section_title
;
 Synthesis and photoluminescence properties of polymer chains based on
 pre-designed heterometallic Al<sub>4</sub>Ln<sub>4</sub> molecular rings.
;
_journal_issue 59
_journal_name_full 'Chemical communications (Cambridge, England)'
_journal_page_first 7574
_journal_page_last 7577
_journal_paper_doi 10.1039/d4cc01611d
_journal_volume 60
_journal_year 2024
_chemical_formula_moiety '0.5(C95.97 H191.95 Al8 Gd8 N16 O64)'
_chemical_formula_sum 'C47.99 H95.97 Al4 Gd4 N8 O32'
_chemical_formula_weight 2034.06
_space_group_crystal_system monoclinic
_space_group_IT_number 15
_space_group_name_Hall '-I 2ya'
_space_group_name_H-M_alt 'I 1 2/a 1'
_atom_sites_solution_hydrogens mixed
_audit_creation_date 2024-06-03
_audit_creation_method
;
Olex2 1.2
(compiled 2018.05.29 svn.r3508 for OlexSys, GUI svn.r5506)
;
_audit_update_record
;
2024-06-04 deposited with the CCDC.	2024-06-23 downloaded from the CCDC.
;
_cell_angle_alpha 90
_cell_angle_beta 117.751(3)
_cell_angle_gamma 90
_cell_formula_units_Z 4
_cell_length_a 27.5463(7)
_cell_length_b 10.2945(2)
_cell_length_c 29.7052(8)
_cell_measurement_reflns_used 12335
_cell_measurement_temperature 100.00(10)
_cell_measurement_theta_max 60.1460
_cell_measurement_theta_min 3.1350
_cell_volume 7454.8(4)
_computing_cell_refinement 'CrysAlisPro 1.171.42.85a (Rigaku OD, 2023)'
_computing_data_collection 'CrysAlisPro 1.171.42.85a (Rigaku OD, 2023)'
_computing_data_reduction 'CrysAlisPro 1.171.42.85a (Rigaku OD, 2023)'
_computing_molecular_graphics 'Olex2 (Dolomanov et al., 2009)'
_computing_publication_material 'Olex2 (Dolomanov et al., 2009)'
_computing_structure_refinement 'ShelXL (Sheldrick, 2015)'
_diffrn_ambient_environment N~2~
_diffrn_ambient_temperature 100.00(10)
_diffrn_detector 'Hybrid Pixel Array Detector'
_diffrn_detector_area_resol_mean 10.0000
_diffrn_detector_type HyPix
_diffrn_measured_fraction_theta_full 0.975
_diffrn_measured_fraction_theta_max 0.975
_diffrn_measurement_details
;
List of Runs (angles in degrees, time in seconds):

  # Type    Start    End  Width  t~exp~   \w     \q     \k     \f   Frames
#--------------------------------------------------------------------------
  1  \w     51.00  77.00   0.50    0.65    --   77.36-125.00-180.00   52
  2  \w     12.00  37.00   0.50    0.65    --   77.36 -41.00-140.00   50
  3  \w     80.00 149.00   0.50    0.65    --   77.36 125.00  30.00  138
  4  \w     79.00 104.00   0.50    0.65    --   77.36  41.00  11.00   50
  5  \w     -1.00  71.00   0.50    0.65    --   77.36 -38.00 120.00  144
  6  \w    -24.00  76.00   0.50    0.15    --   -0.55  41.00  11.00  200
  7  \w    -68.00   0.00   0.50    0.65    --  -78.46  38.00 120.00  136
  8  \w    -72.00   0.00   0.50    0.65    --  -78.46  41.00  11.00  144
  9  \w    -41.00  -8.00   0.50    0.65    --  -78.46  38.00-180.00   66
 10  \w    -68.00 -13.00   0.50    0.15    --   -0.55 -41.00-140.00  110
 11  \w   -156.00 -93.00   0.50    0.65    --  -78.46 -41.00-140.00  126
 12  \w    -55.00 -30.00   0.50    0.65    --  -78.46 125.00 120.00   50
 13  \w   -109.00 -62.00   0.50    0.65    --  -78.46 125.00 120.00   94
 14  \w    -71.00 -41.00   0.50    0.15    --   -0.55 -57.00 -90.00   60
 15  \w     -8.00  17.00   0.50    0.15    --   -0.55 -99.00-180.00   50
 16  \w   -147.00-121.00   0.50    0.65    --  -78.46-125.00   0.00   52
 17  \w   -118.00 -80.00   0.50    0.65    --  -78.46-125.00   0.00   76
 18  \w   -150.00-119.00   0.50    0.65    --  -78.46 -99.00 150.00   62
;
_diffrn_measurement_device 'four-circle diffractometer'
_diffrn_measurement_device_type 'ROD, Synergy Custom system, HyPix'
_diffrn_measurement_method '\w scans'
_diffrn_orient_matrix_type 'CrysAlisPro convention (1999,Acta A55,543-557)'
_diffrn_orient_matrix_UB_11 0.0393797000
_diffrn_orient_matrix_UB_12 0.0293245000
_diffrn_orient_matrix_UB_13 0.0467466000
_diffrn_orient_matrix_UB_21 -0.0282706000
_diffrn_orient_matrix_UB_22 -0.0610369000
_diffrn_orient_matrix_UB_23 0.0201857000
_diffrn_orient_matrix_UB_31 0.0258406000
_diffrn_orient_matrix_UB_32 -0.1110775000
_diffrn_orient_matrix_UB_33 0.0012303000
_diffrn_radiation_monochromator mirror
_diffrn_radiation_probe x-ray
_diffrn_radiation_type GaK\a
_diffrn_radiation_wavelength 1.3405
_diffrn_reflns_av_R_equivalents 0.0776
_diffrn_reflns_av_unetI/netI 0.0742
_diffrn_reflns_Laue_measured_fraction_full 0.975
_diffrn_reflns_Laue_measured_fraction_max 0.975
_diffrn_reflns_limit_h_max 32
_diffrn_reflns_limit_h_min -30
_diffrn_reflns_limit_k_max 8
_diffrn_reflns_limit_k_min -12
_diffrn_reflns_limit_l_max 35
_diffrn_reflns_limit_l_min -34
_diffrn_reflns_number 22513
_diffrn_reflns_point_group_measured_fraction_full 0.975
_diffrn_reflns_point_group_measured_fraction_max 0.975
_diffrn_reflns_theta_full 52.925
_diffrn_reflns_theta_max 52.925
_diffrn_reflns_theta_min 4.009
_diffrn_source 'micro-focus metaljet'
_exptl_absorpt_coefficient_mu 19.574
_exptl_absorpt_correction_T_max 1.00000
_exptl_absorpt_correction_T_min 0.42934
_exptl_absorpt_correction_type multi-scan
_exptl_absorpt_process_details
;
CrysAlisPro 1.171.42.85a (Rigaku Oxford Diffraction, 2023)
Empirical absorption correction using spherical harmonics,
implemented in SCALE3 ABSPACK scaling algorithm.
;
_exptl_crystal_colour 'metallic light colourless'
_exptl_crystal_colour_lustre metallic
_exptl_crystal_colour_modifier light
_exptl_crystal_colour_primary colourless
_exptl_crystal_density_diffrn 1.812
_exptl_crystal_description block
_exptl_crystal_F_000 4016
_exptl_crystal_size_max 0.1
_exptl_crystal_size_mid 0.1
_exptl_crystal_size_min 0.1
_refine_diff_density_max 1.335
_refine_diff_density_min -0.995
_refine_diff_density_rms 0.141
_refine_ls_extinction_method none
_refine_ls_goodness_of_fit_ref 1.000
_refine_ls_hydrogen_treatment constr
_refine_ls_matrix_type full
_refine_ls_number_parameters 498
_refine_ls_number_reflns 6430
_refine_ls_number_restraints 92
_refine_ls_restrained_S_all 1.001
_refine_ls_R_factor_all 0.0610
_refine_ls_R_factor_gt 0.0440
_refine_ls_shift/su_max 0.001
_refine_ls_shift/su_mean 0.000
_refine_ls_structure_factor_coef Fsqd
_refine_ls_weighting_details 'w=1/[\s^2^(Fo^2^)+(0.0529P)^2^] where P=(Fo^2^+2Fc^2^)/3'
_refine_ls_weighting_scheme calc
_refine_ls_wR_factor_gt 0.0990
_refine_ls_wR_factor_ref 0.1065
_reflns_Friedel_coverage 0.000
_reflns_number_gt 5058
_reflns_number_total 6430
_reflns_threshold_expression 'I > 2\s(I)'
_cod_data_source_file d4cc01611d2.cif
_cod_data_source_block AlOC-195-Gd
_cod_depositor_comments 'Adding full bibliography for 7133236--7133243.cif.'
_cod_database_code 7133239
_shelx_shelxl_version_number 2018/3
_shelx_space_group_comment
;
The symmetry employed for this shelxl refinement is uniquely defined
by the following loop, which should always be used as a source of
symmetry information in preference to the above space-group names.
They are only intended as comments.
;
_shelx_estimated_absorpt_t_max 0.245
_shelx_estimated_absorpt_t_min 0.245
_reflns_odcompleteness_completeness 99.72
_reflns_odcompleteness_iscentric 1
_reflns_odcompleteness_theta 56.82
_olex2_refinement_description
;
1. Fixed Uiso
 At 1.2 times of:
  All C(H) groups, {H00A,H00B,H00C} of C00P, All C(H,H) groups, All C(H,H,H,
  H) groups
 At 1.5 times of:
  {H01T,H01U,H01V} of C019, {H01K,H01L,H01M} of C015, {H00L,H00M,H00N} of C00X
2. Restrained distances
 N00O-C01B
 1.43 with sigma of 0.02
 C01B-C3
 1.4 with sigma of 0.02
3. Uiso/Uaniso restraints and constraints
Uanis(C01B) \\sim Ueq, Uanis(C01A) \\sim Ueq: with sigma of 0.01 and sigma for
terminal atoms of 0.02
Uanis(C01D) \\sim Ueq, Uanis(C018) \\sim Ueq, Uanis(C016) \\sim Ueq,
Uanis(C017) \\sim Ueq, Uanis(C01A) \\sim Ueq, Uanis(C019) \\sim Ueq: with sigma
of 0.01 and sigma for terminal atoms of 0.02
Uanis(C3) \\sim Ueq: with sigma of 0.01 and sigma for terminal atoms of 0.02
Uanis(C01D) \\sim Ueq, Uanis(C01A) \\sim Ueq: with sigma of 0.01 and sigma for
terminal atoms of 0.02
Uanis(C017) \\sim Ueq: with sigma of 0.01 and sigma for terminal atoms of 0.02
Uanis(C2) \\sim Ueq: with sigma of 0.01 and sigma for terminal atoms of 0.02
Uanis(C5) \\sim Ueq, Uanis(C6) \\sim Ueq, Uanis(C011) \\sim Ueq: with sigma of
0.01 and sigma for terminal atoms of 0.02
Uanis(C01A) \\sim Ueq: with sigma of 0.01 and sigma for terminal atoms of 0.02
Uanis(C01D) \\sim Ueq, Uanis(C018) \\sim Ueq, Uanis(C014) \\sim Ueq,
Uanis(C017) \\sim Ueq: with sigma of 0.1 and sigma for terminal atoms of 0.2
Uanis(C014) \\sim Ueq: with sigma of 0.01 and sigma for terminal atoms of 0.02
Uanis(C8) \\sim Ueq: with sigma of 0.005 and sigma for terminal atoms of 0.01
Uanis(C015) \\sim Ueq: with sigma of 0.01 and sigma for terminal atoms of 0.02
Uanis(C015) \\sim Ueq, Uanis(C014) \\sim Ueq: with sigma of 0.01 and sigma for
terminal atoms of 0.02
4. Others
 Fixed Sof: H01C(0.5) H01D(0.5) H01E(0.5) H01F(0.5) C014(0.8) H01I(0.8)
 H01J(0.8) C016(0.6) H01N(0.6) H01O(0.6) C017(0.5) H01P(0.5) H01Q(0.5)
 C018(0.5) H01R(0.5) H01S(0.5) C01A(0.6) H01W(0.6) H01X(0.6) C01D(0.66)
 H01Y(0.66) H(0.66) C1(0.5) H1A(0.5) H1B(0.5) C2(0.4) H2A(0.4) H2B(0.4)
 C3(0.33333) H3A(0.33333) H3B(0.33333) C4(0.5) H4A(0.5) H4B(0.5) C5(0.5)
 H5A(0.5) H5B(0.5) C6(0.5) H6A(0.5) H6B(0.5) C01B(0.4) H01Z(0.4) HA(0.4)
 C8(0.2) H8A(0.2) H8B(0.2)
5.a Riding coordinates:
 C014(H01I,H01J), C015(H01K,H01L,H01M), C016(H01N,H01O), C019(H01T,H01U,H01V),
 C4(H4A,H4B), C01B(H01Z,HA), C8(H8A,H8B)
5.b Secondary CH2 refined with riding coordinates:
 C00R(H00D,H00E), C00T(H00F,H00G), C00V(H00H,H00I), C00W(H00J,H00K), C00Y(H00O,
 H00P), C00Z(H00R,H00T), C010(H01A,H01B), C011(H01C,H01D), C011(H01E,H01F),
 C012(H01G,H01H), C017(H01P,H01Q), C018(H01R,H01S), C01A(H01W,H01X), C01D(H01Y,
 H), C1(H1A,H1B), C2(H2A,H2B), C3(H3A,H3B), C5(H5A,H5B), C6(H6A,H6B)
5.c Aromatic/amide H refined with riding coordinates:
 C00Q(H00Q), C00S(H00S), C00U(H00U), C013(H013)
5.d Idealised Me refined as rotating group:
 C00P(H00A,H00B,H00C), C00X(H00L,H00M,H00N)
;
_smtbx_masks_void_probe_radius 1.2
_smtbx_masks_void_truncation_radius 1.2
_olex2_submission_special_instructions 'No special instructions were received'
_oxdiff_exptl_absorpt_empirical_details
;
Empirical correction (ABSPACK) includes:
- Absorption correction using spherical harmonics
- Frame scaling
;
_oxdiff_exptl_absorpt_empirical_full_max 2.617
_oxdiff_exptl_absorpt_empirical_full_min 0.422

loop_
_space_group_symop_operation_xyz
'x, y, z'
'-x+1/2, y, -z'
'x+1/2, y+1/2, z+1/2'
'-x+1, y+1/2, -z+1/2'
'-x, -y, -z'
'x-1/2, -y, z'
'-x+1/2, -y+1/2, -z+1/2'
'x, -y+1/2, z+1/2'

loop_
_atom_site_label
_atom_site_type_symbol
_atom_site_fract_x
_atom_site_fract_y
_atom_site_fract_z
_atom_site_U_iso_or_equiv
_atom_site_adp_type
_atom_site_occupancy
_atom_site_site_symmetry_order
_atom_site_calc_flag
_atom_site_refinement_flags_posn
_atom_site_refinement_flags_adp
_atom_site_refinement_flags_occupancy
_atom_site_disorder_assembly
_atom_site_disorder_group
Gd01 Gd 0.13765(2) 0.37439(3) 0.57167(2) 0.02429(11) Uani 1 1 d . . . . .
Gd02 Gd 0.38435(2) 0.20972(4) 0.63699(2) 0.02646(11) Uani 1 1 d . . . . .
Al03 Al 0.26802(8) 0.27525(19) 0.64244(8) 0.0247(4) Uani 1 1 d . . . . .
Al04 Al 0.43122(8) 0.3085(2) 0.55641(8) 0.0283(4) Uani 1 1 d . . . . .
O005 O 0.07279(19) 0.2441(4) 0.50423(17) 0.0252(10) Uani 1 1 d . . . . .
O006 O 0.19792(18) 0.2051(4) 0.61962(19) 0.0288(11) Uani 1 1 d . . . . .
O007 O 0.47112(18) 0.1109(4) 0.65964(18) 0.0286(10) Uani 1 1 d . . . . .
O008 O 0.3829(2) 0.0903(5) 0.70560(19) 0.0328(11) Uani 1 1 d . . . . .
O009 O 0.5647(2) 0.5056(5) 0.5689(2) 0.0416(13) Uani 1 1 d . . . . .
O00A O 0.4895(2) 0.1825(5) 0.5976(2) 0.0373(12) Uani 1 1 d . . . . .
O00B O 0.4301(2) 0.3727(5) 0.61474(18) 0.0348(12) Uani 1 1 d . . . . .
O00C O 0.3005(2) 0.1483(5) 0.6988(2) 0.0417(13) Uani 1 1 d . . . . .
O00D O 0.2906(2) 0.1711(6) 0.60511(19) 0.0421(13) Uani 1 1 d . . . . .
O00E O 0.1730(2) 0.4436(5) 0.65881(19) 0.0346(11) Uani 1 1 d . . . . .
O00F O 0.3783(2) 0.2002(6) 0.5567(2) 0.0506(16) Uani 1 1 d . . . . .
O00G O 0.3358(2) 0.3531(5) 0.6614(2) 0.0406(13) Uani 1 1 d . . . . .
N00H N 0.0882(2) 0.2019(5) 0.6023(2) 0.0279(13) Uani 1 1 d . . . . .
O00I O 0.2607(2) 0.3751(6) 0.6948(2) 0.0517(15) Uani 1 1 d . . . . .
O00J O 0.2282(2) 0.3927(5) 0.5918(2) 0.0497(16) Uani 1 1 d . . . . .
N00K N 0.4499(2) 0.3510(6) 0.7159(2) 0.0338(14) Uani 1 1 d . . . . .
O00L O 0.1164(3) 0.4308(5) 0.4882(2) 0.0534(16) Uani 1 1 d . . . . .
N00M N 0.3555(3) -0.0287(6) 0.5970(3) 0.0428(17) Uani 1 1 d . . . . .
O00N O 0.4909(3) 0.4228(7) 0.5667(3) 0.068(2) Uani 1 1 d . . . . .
N00O N 0.1676(3) 0.6175(6) 0.5622(3) 0.055(2) Uani 1 1 d D . . . .
C00P C 0.0791(3) 0.2443(8) 0.6440(3) 0.0380(18) Uani 1 1 d . . . . .
H00A H 0.057467 0.324472 0.634506 0.046 Uiso 1 1 calc GR . . . .
H00B H 0.114520 0.260462 0.673909 0.046 Uiso 1 1 calc GR . . . .
H00C H 0.059254 0.176752 0.651996 0.046 Uiso 1 1 calc GR . . . .
C00Q C 0.4988(3) 0.1197(7) 0.6368(3) 0.0366(18) Uani 1 1 d . . . . .
H00Q H 0.532106 0.071580 0.651276 0.044 Uiso 1 1 calc R . . . .
C00R C 0.4903(3) 0.4114(9) 0.7031(3) 0.045(2) Uani 1 1 d . . . . .
H00D H 0.518242 0.345762 0.706796 0.054 Uiso 1 1 calc R . . . .
H00E H 0.509271 0.482329 0.727516 0.054 Uiso 1 1 calc R . . . .
C00S C 0.3462(3) 0.0882(8) 0.7188(3) 0.043(2) Uani 1 1 d . . . . .
H00S H 0.353072 0.035085 0.747270 0.051 Uiso 1 1 calc R . . . .
C00T C 0.0350(3) 0.1754(8) 0.5585(3) 0.0368(18) Uani 1 1 d . . . . .
H00F H 0.010281 0.250076 0.553294 0.044 Uiso 1 1 calc R . . . .
H00G H 0.018519 0.098140 0.565867 0.044 Uiso 1 1 calc R . . . .
C00U C 0.2193(3) 0.4264(8) 0.6955(3) 0.0387(18) Uani 1 1 d . . . . .
H00U H 0.224061 0.455056 0.727691 0.046 Uiso 1 1 calc R . . . .
C00V C 0.0389(3) 0.1517(8) 0.5098(3) 0.0386(19) Uani 1 1 d . . . . .
H00H H 0.053824 0.063732 0.510656 0.046 Uiso 1 1 calc R . . . .
H00I H 0.001834 0.156241 0.480260 0.046 Uiso 1 1 calc R . . . .
C00W C 0.4654(4) 0.4649(8) 0.6504(3) 0.053(2) Uani 1 1 d . . . . .
H00J H 0.444326 0.544377 0.648717 0.063 Uiso 1 1 calc R . . . .
H00K H 0.494796 0.489128 0.641747 0.063 Uiso 1 1 calc R . . . .
C00X C 0.4803(4) 0.2804(9) 0.7631(3) 0.055(2) Uani 1 1 d . . . . .
H00L H 0.455167 0.225389 0.769517 0.083 Uiso 1 1 calc GR . . . .
H00M H 0.498312 0.342219 0.791212 0.083 Uiso 1 1 calc GR . . . .
H00N H 0.508165 0.226005 0.760611 0.083 Uiso 1 1 calc GR . . . .
C00Y C 0.1220(5) 0.5600(9) 0.4723(4) 0.072(3) Uani 1 1 d . . . . .
H00O H 0.088891 0.582644 0.440408 0.087 Uiso 1 1 calc R . . . .
H00P H 0.154086 0.563261 0.465715 0.087 Uiso 1 1 calc R . . . .
C00Z C 0.1232(3) 0.0851(8) 0.6169(4) 0.047(2) Uani 1 1 d . . . . .
H00R H 0.117647 0.038293 0.585797 0.056 Uiso 1 1 calc R . . . .
H00T H 0.111673 0.026548 0.636698 0.056 Uiso 1 1 calc R . . . .
C010 C 0.1833(3) 0.1163(7) 0.6483(4) 0.044(2) Uani 1 1 d . . . . .
H01A H 0.190182 0.155908 0.681079 0.052 Uiso 1 1 calc R . . . .
H01B H 0.205529 0.036024 0.655437 0.052 Uiso 1 1 calc R . . . .
C011 C 0.4164(4) 0.4443(9) 0.7253(4) 0.060(3) Uani 1 1 d . U . . .
H01C H 0.436318 0.466917 0.761845 0.072 Uiso 0.5 1 calc R . P A 1
H01D H 0.415399 0.523904 0.706178 0.072 Uiso 0.5 1 calc R . P A 1
H01E H 0.436009 0.528495 0.734114 0.072 Uiso 0.5 1 calc R . P B 2
H01F H 0.412631 0.415125 0.755255 0.072 Uiso 0.5 1 calc R . P B 2
C012 C 0.1296(5) 0.6562(10) 0.5133(5) 0.077(3) Uani 1 1 d . . . . .
H01G H 0.141567 0.740186 0.505573 0.093 Uiso 1 1 calc R . . . .
H01H H 0.093720 0.670537 0.512667 0.093 Uiso 1 1 calc R . . . .
C013 C 0.5283(5) 0.4311(12) 0.5614(6) 0.088(4) Uani 1 1 d . . . . .
H013 H 0.532722 0.354233 0.546071 0.106 Uiso 1 1 calc R . . . .
C014 C 0.3484(5) -0.0101(11) 0.5426(4) 0.053(3) Uani 0.8 1 d . U P C 1
H01I H 0.381123 -0.048830 0.542179 0.064 Uiso 0.8 1 d R . P C 1
H01J H 0.315383 -0.060290 0.519759 0.064 Uiso 0.8 1 d R . P C 1
C015 C 0.3892(6) -0.1356(10) 0.6216(5) 0.088(4) Uani 1 1 d . U . . .
H01K H 0.397186 -0.210604 0.599075 0.133 Uiso 1 1 d R . . . .
H01L H 0.419336 -0.097904 0.641005 0.133 Uiso 1 1 d R . . . .
H01M H 0.369906 -0.189114 0.635725 0.133 Uiso 1 1 d R . . . .
C016 C 0.2957(5) -0.0348(13) 0.5784(5) 0.037(3) Uani 0.6 1 d . U P C 1
H01N H 0.296936 -0.111526 0.563364 0.045 Uiso 0.6 1 d R . P C 1
H01O H 0.291226 -0.081106 0.605454 0.045 Uiso 0.6 1 d R . P C 1
C017 C 0.2614(6) 0.0875(15) 0.5680(6) 0.032(3) Uani 0.5 1 d . U P C 1
H01P H 0.253498 0.124474 0.534481 0.038 Uiso 0.5 1 calc R . P C 1
H01Q H 0.226107 0.067844 0.567819 0.038 Uiso 0.5 1 calc R . P C 1
C018 C 0.3411(6) 0.1280(12) 0.5189(5) 0.026(3) Uani 0.5 1 d . U P C 1
H01R H 0.348351 0.127244 0.489216 0.031 Uiso 0.5 1 calc R . P C 1
H01S H 0.303494 0.161069 0.507948 0.031 Uiso 0.5 1 calc R . P C 1
C019 C 0.1682(6) 0.7096(10) 0.6005(5) 0.101(4) Uani 1 1 d . U . . .
H01T H 0.136269 0.692202 0.605795 0.152 Uiso 1 1 d R . . . .
H01U H 0.149069 0.795352 0.577265 0.152 Uiso 1 1 d R . . . .
H01V H 0.181729 0.745952 0.638535 0.152 Uiso 1 1 d R . . . .
C01A C 0.2262(6) 0.6065(13) 0.5679(7) 0.049(4) Uani 0.6 1 d . U P D 1
H01W H 0.228844 0.662845 0.542096 0.059 Uiso 0.6 1 calc R . P D 1
H01X H 0.252682 0.639224 0.601854 0.059 Uiso 0.6 1 calc R . P D 1
C01D C 0.2411(6) 0.4778(13) 0.5621(6) 0.051(3) Uani 0.66 1 d . U P D 1
H01Y H 0.221147 0.451759 0.525882 0.061 Uiso 0.66 1 calc R . P D 1
H H 0.280942 0.473950 0.572897 0.061 Uiso 0.66 1 calc R . P D 1
C1 C 0.2678(5) 0.0268(12) 0.5956(6) 0.024(3) Uani 0.5 1 d . . P C 2
H1A H 0.245847 0.014153 0.613826 0.028 Uiso 0.5 1 calc R . P C 2
H1B H 0.242783 0.015852 0.558801 0.028 Uiso 0.5 1 calc R . P C 2
C2 C 0.3098(8) -0.075(2) 0.6117(10) 0.042(5) Uani 0.4 1 d . U P C 2
H2A H 0.293413 -0.157528 0.594534 0.050 Uiso 0.4 1 calc R . P C 2
H2B H 0.326147 -0.088000 0.648948 0.050 Uiso 0.4 1 calc R . P C 2
C3 C 0.2559(9) 0.532(2) 0.6026(10) 0.040(5) Uani 0.3333 1 d D U P D 2
H3A H 0.285835 0.533734 0.638047 0.048 Uiso 0.3333 1 calc R . P D 2
H3B H 0.272866 0.544674 0.579962 0.048 Uiso 0.3333 1 calc R . P D 2
C4 C 0.3768(7) 0.0512(15) 0.5371(6) 0.036(4) Uani 0.5 1 d . . P C 2
H4A H 0.338793 0.034807 0.510433 0.044 Uiso 0.5 1 d R . P C 2
H4B H 0.402043 0.047247 0.521983 0.044 Uiso 0.5 1 d R . P C 2
C5 C 0.3649(7) 0.4181(19) 0.7148(7) 0.046(4) Uani 0.5 1 d . U P E 1
H5A H 0.345636 0.499222 0.714825 0.055 Uiso 0.5 1 calc R . P E 1
H5B H 0.364387 0.358841 0.740781 0.055 Uiso 0.5 1 calc R . P E 1
C6 C 0.3590(6) 0.4664(14) 0.6812(7) 0.035(3) Uani 0.5 1 d . U P E 2
H6A H 0.336146 0.513412 0.693552 0.042 Uiso 0.5 1 calc R . P E 2
H6B H 0.361457 0.520254 0.654705 0.042 Uiso 0.5 1 calc R . P E 2
C01B C 0.2221(8) 0.637(3) 0.5963(13) 0.094(11) Uani 0.4 1 d D U P D 2
H01Z H 0.234341 0.701598 0.578997 0.113 Uiso 0.4 1 d R . P D 2
HA H 0.238111 0.710918 0.622227 0.113 Uiso 0.4 1 d R . P D 2
C8 C 0.394(2) -0.066(5) 0.5784(19) 0.056(12) Uani 0.2 1 d . U P C 2
H8A H 0.432087 -0.059391 0.605290 0.068 Uiso 0.2 1 d R . P C 2
H8B H 0.386647 -0.153581 0.563180 0.068 Uiso 0.2 1 d R . P C 2

loop_
_atom_site_aniso_label
_atom_site_aniso_U_11
_atom_site_aniso_U_22
_atom_site_aniso_U_33
_atom_site_aniso_U_23
_atom_site_aniso_U_13
_atom_site_aniso_U_12
Gd01 0.02417(19) 0.02333(17) 0.0270(2) 0.00085(13) 0.01325(15) 0.00201(14)
Gd02 0.01940(18) 0.0431(2) 0.01820(18) -0.00692(14) 0.00988(14) -0.00256(15)
Al03 0.0211(10) 0.0302(10) 0.0262(11) 0.0024(8) 0.0139(9) 0.0022(9)
Al04 0.0273(11) 0.0371(11) 0.0241(11) -0.0043(9) 0.0150(9) -0.0024(9)
O005 0.029(3) 0.027(2) 0.026(3) 0.0004(19) 0.018(2) -0.006(2)
O006 0.025(3) 0.025(2) 0.041(3) 0.008(2) 0.019(2) 0.000(2)
O007 0.024(3) 0.036(3) 0.028(3) 0.000(2) 0.015(2) 0.001(2)
O008 0.030(3) 0.038(3) 0.032(3) 0.005(2) 0.016(2) 0.004(2)
O009 0.042(3) 0.045(3) 0.042(3) -0.001(2) 0.022(3) -0.018(3)
O00A 0.034(3) 0.049(3) 0.034(3) -0.001(2) 0.020(2) 0.010(2)
O00B 0.034(3) 0.045(3) 0.025(3) -0.007(2) 0.013(2) 0.000(2)
O00C 0.030(3) 0.060(3) 0.038(3) 0.016(3) 0.018(3) 0.003(3)
O00D 0.023(3) 0.076(4) 0.028(3) -0.017(3) 0.011(2) -0.005(3)
O00E 0.032(3) 0.043(3) 0.033(3) -0.010(2) 0.019(2) -0.004(2)
O00F 0.034(3) 0.101(5) 0.023(3) -0.022(3) 0.019(2) -0.032(3)
O00G 0.023(3) 0.031(3) 0.071(4) -0.003(3) 0.025(3) -0.001(2)
N00H 0.026(3) 0.036(3) 0.030(3) 0.000(3) 0.021(3) -0.002(3)
O00I 0.042(3) 0.068(4) 0.047(4) -0.020(3) 0.023(3) 0.009(3)
O00J 0.034(3) 0.057(3) 0.066(4) 0.038(3) 0.029(3) 0.006(3)
N00K 0.031(3) 0.043(3) 0.027(3) -0.011(3) 0.013(3) 0.002(3)
O00L 0.074(4) 0.051(3) 0.034(3) 0.005(3) 0.024(3) -0.028(3)
N00M 0.030(4) 0.047(4) 0.057(4) -0.023(3) 0.026(3) -0.007(3)
O00N 0.075(5) 0.092(5) 0.067(4) -0.034(4) 0.057(4) -0.055(4)
N00O 0.071(6) 0.024(3) 0.078(6) 0.009(3) 0.042(5) 0.008(4)
C00P 0.045(5) 0.053(4) 0.023(4) -0.004(3) 0.022(4) -0.013(4)
C00Q 0.035(4) 0.043(4) 0.032(4) -0.005(3) 0.015(4) 0.003(4)
C00R 0.043(5) 0.062(5) 0.033(5) -0.020(4) 0.019(4) -0.027(4)
C00S 0.038(5) 0.055(5) 0.040(5) 0.019(4) 0.022(4) 0.010(4)
C00T 0.031(4) 0.058(5) 0.025(4) 0.003(3) 0.016(3) -0.013(4)
C00U 0.029(4) 0.054(5) 0.031(4) -0.007(4) 0.012(4) 0.004(4)
C00V 0.052(5) 0.045(4) 0.033(4) -0.009(3) 0.032(4) -0.022(4)
C00W 0.078(7) 0.044(4) 0.045(5) -0.020(4) 0.037(5) -0.022(5)
C00X 0.057(6) 0.065(6) 0.034(5) -0.010(4) 0.013(4) -0.006(5)
C00Y 0.103(9) 0.050(5) 0.070(7) 0.015(5) 0.045(7) -0.008(6)
C00Z 0.034(5) 0.037(4) 0.072(6) 0.022(4) 0.027(4) 0.000(4)
C010 0.037(5) 0.034(4) 0.064(6) 0.025(4) 0.027(4) -0.003(4)
C011 0.057(5) 0.066(5) 0.048(5) -0.034(4) 0.016(4) 0.011(4)
C012 0.090(9) 0.049(5) 0.098(9) 0.022(6) 0.047(8) -0.013(6)
C013 0.065(7) 0.081(8) 0.147(13) -0.049(8) 0.073(9) -0.029(7)
C014 0.057(6) 0.047(5) 0.034(5) -0.017(4) 0.004(5) 0.010(5)
C015 0.110(9) 0.045(5) 0.077(7) -0.009(5) 0.016(7) -0.005(6)
C016 0.035(6) 0.035(6) 0.040(6) 0.009(5) 0.015(5) -0.009(5)
C017 0.026(6) 0.041(7) 0.035(7) -0.004(6) 0.019(6) -0.010(6)
C018 0.032(6) 0.023(6) 0.027(6) -0.003(5) 0.018(5) -0.016(5)
C019 0.148(12) 0.053(6) 0.089(9) -0.013(6) 0.043(8) 0.006(7)
C01A 0.053(7) 0.032(6) 0.064(8) 0.014(6) 0.029(6) -0.006(6)
C01D 0.046(6) 0.057(6) 0.060(7) 0.024(6) 0.035(6) -0.002(5)
C1 0.020(7) 0.021(6) 0.028(8) -0.003(6) 0.011(6) 0.001(6)
C2 0.031(8) 0.041(8) 0.053(9) -0.017(7) 0.019(7) -0.007(7)
C3 0.026(8) 0.037(8) 0.052(10) 0.013(8) 0.013(7) 0.000(7)
C4 0.033(9) 0.030(8) 0.038(9) -0.020(7) 0.010(7) -0.015(8)
C5 0.042(8) 0.060(8) 0.039(7) -0.026(6) 0.022(6) -0.009(6)
C6 0.030(7) 0.026(6) 0.050(8) -0.004(6) 0.019(6) -0.001(6)
C01B 0.093(14) 0.084(13) 0.098(13) 0.016(9) 0.039(10) -0.009(9)
C8 0.057(13) 0.057(13) 0.057(13) 0.001(5) 0.028(7) 0.000(5)

loop_
_atom_type_symbol
_atom_type_description
_atom_type_scat_dispersion_real
_atom_type_scat_dispersion_imag
_atom_type_scat_source
C C 0.0147 0.0070 'International Tables Vol C Tables 4.2.6.8 and 6.1.1.4'
H H 0.0000 0.0000 'International Tables Vol C Tables 4.2.6.8 and 6.1.1.4'
Al Al 0.1763 0.1843 'International Tables Vol C Tables 4.2.6.8 and 6.1.1.4'
Gd Gd -3.5623 12.1113 'International Tables Vol C Tables 4.2.6.8 and 6.1.1.4'
N N 0.0253 0.0135 'International Tables Vol C Tables 4.2.6.8 and 6.1.1.4'
O O 0.0412 0.0250 'International Tables Vol C Tables 4.2.6.8 and 6.1.1.4'

loop_
_geom_angle_atom_site_label_1
_geom_angle_atom_site_label_2
_geom_angle_atom_site_label_3
_geom_angle
_geom_angle_site_symmetry_1
_geom_angle_site_symmetry_3
_geom_angle_publ_flag
O005 Gd01 Al04 31.40(11) . 2_556 ?
O005 Gd01 O00E 147.10(15) . . ?
O005 Gd01 N00H 66.81(16) . . ?
O005 Gd01 N00O 125.6(2) . . ?
O006 Gd01 Al04 113.02(12) . 2_556 ?
O006 Gd01 O005 97.61(16) . . ?
O006 Gd01 O00E 75.66(17) . . ?
O006 Gd01 N00H 68.19(16) . . ?
O006 Gd01 N00O 125.7(2) . . ?
O009 Gd01 Al04 92.47(14) 6_565 2_556 ?
O009 Gd01 O005 88.40(17) 6_565 . ?
O009 Gd01 O006 139.74(17) 6_565 . ?
O009 Gd01 O00E 77.97(17) 6_565 . ?
O009 Gd01 N00H 78.11(18) 6_565 . ?
O009 Gd01 O00L 92.5(2) 6_565 . ?
O009 Gd01 N00O 78.7(2) 6_565 . ?
O00E Gd01 Al04 170.39(12) . 2_556 ?
O00E Gd01 N00H 81.04(17) . . ?
O00E Gd01 N00O 81.2(2) . . ?
N00H Gd01 Al04 98.11(13) . 2_556 ?
N00H Gd01 N00O 153.2(2) . . ?
O00J Gd01 Al04 106.14(16) . 2_556 ?
O00J Gd01 O005 124.5(2) . . ?
O00J Gd01 O006 61.98(16) . . ?
O00J Gd01 O009 141.7(2) . 6_565 ?
O00J Gd01 O00E 81.32(19) . . ?
O00J Gd01 N00H 129.79(17) . . ?
O00J Gd01 O00L 87.7(2) . . ?
O00J Gd01 N00O 66.4(2) . . ?
O00L Gd01 Al04 30.60(14) . 2_556 ?
O00L Gd01 O005 61.90(16) . . ?
O00L Gd01 O006 125.4(2) . . ?
O00L Gd01 O00E 147.26(18) . . ?
O00L Gd01 N00H 128.06(19) . . ?
O00L Gd01 N00O 66.2(2) . . ?
N00O Gd01 Al04 96.08(19) . 2_556 ?
O007 Gd02 O008 87.32(16) . . ?
O007 Gd02 N00K 78.65(17) . . ?
O007 Gd02 N00M 77.65(17) . . ?
O008 Gd02 N00K 78.57(18) . . ?
O008 Gd02 N00M 77.82(19) . . ?
O00B Gd02 O007 77.75(16) . . ?
O00B Gd02 O008 145.31(17) . . ?
O00B Gd02 N00K 67.93(18) . . ?
O00B Gd02 N00M 127.63(18) . . ?
O00D Gd02 O007 144.59(18) . . ?
O00D Gd02 O008 78.68(19) . . ?
O00D Gd02 O00B 129.72(19) . . ?
O00D Gd02 N00K 128.74(18) . . ?
O00D Gd02 N00M 67.71(19) . . ?
O00F Gd02 O007 81.65(19) . . ?
O00F Gd02 O008 146.4(2) . . ?
O00F Gd02 O00B 62.29(18) . . ?
O00F Gd02 O00D 92.26(18) . . ?
O00F Gd02 O00G 124.9(2) . . ?
O00F Gd02 N00K 129.19(19) . . ?
O00F Gd02 N00M 68.9(2) . . ?
O00G Gd02 O007 145.97(18) . . ?
O00G Gd02 O008 79.64(17) . . ?
O00G Gd02 O00B 95.44(17) . . ?
O00G Gd02 O00D 63.01(18) . . ?
O00G Gd02 N00K 68.06(18) . . ?
O00G Gd02 N00M 128.73(17) . . ?
N00K Gd02 N00M 147.1(2) . . ?
O006 Al03 O00C 92.0(2) . . ?
O006 Al03 O00I 91.1(2) . . ?
O00D Al03 O006 97.9(2) . . ?
O00D Al03 O00C 88.7(3) . . ?
O00D Al03 O00G 82.0(2) . . ?
O00D Al03 O00I 166.7(3) . . ?
O00G Al03 O006 176.0(3) . . ?
O00G Al03 O00C 91.9(2) . . ?
O00G Al03 O00I 89.6(3) . . ?
O00I Al03 O00C 81.2(3) . . ?
O00J Al03 O006 80.5(2) . . ?
O00J Al03 O00C 170.9(2) . . ?
O00J Al03 O00D 97.4(3) . . ?
O00J Al03 O00G 95.5(3) . . ?
O00J Al03 O00I 93.6(3) . . ?
O005 Al04 Gd01 41.46(14) 2_556 2_556 ?
O005 Al04 O00A 91.7(2) 2_556 . ?
O005 Al04 O00N 91.8(2) 2_556 . ?
O00A Al04 Gd01 133.12(16) . 2_556 ?
O00B Al04 Gd01 135.86(18) . 2_556 ?
O00B Al04 O005 176.1(2) . 2_556 ?
O00B Al04 O00A 91.0(2) . . ?
O00B Al04 O00N 91.1(3) . . ?
O00F Al04 Gd01 95.47(19) . 2_556 ?
O00F Al04 O005 95.7(2) . 2_556 ?
O00F Al04 O00A 90.9(3) . . ?
O00F Al04 O00B 81.6(2) . . ?
O00F Al04 O00L 96.7(3) . 2_556 ?
O00F Al04 O00N 171.6(3) . . ?
O00L Al04 Gd01 39.94(16) 2_556 2_556 ?
O00L Al04 O005 81.3(2) 2_556 2_556 ?
O00L Al04 O00A 170.1(3) 2_556 . ?
O00L Al04 O00B 96.3(2) 2_556 . ?
O00L Al04 O00N 88.0(3) 2_556 . ?
O00N Al04 Gd01 92.6(2) . 2_556 ?
O00N Al04 O00A 85.2(3) . . ?
Al04 O005 Gd01 107.14(19) 2_556 . ?
C00V O005 Gd01 124.5(4) . . ?
C00V O005 Al04 127.7(4) . 2_556 ?
Al03 O006 Gd01 104.48(19) . . ?
C010 O006 Gd01 121.1(4) . . ?
C010 O006 Al03 124.1(5) . . ?
C00Q O007 Gd02 127.4(5) . . ?
C00S O008 Gd02 128.0(5) . . ?
C013 O009 Gd01 168.8(7) . 6_665 ?
C00Q O00A Al04 132.1(5) . . ?
Al04 O00B Gd02 104.4(2) . . ?
C00W O00B Gd02 122.3(4) . . ?
C00W O00B Al04 128.9(5) . . ?
C00S O00C Al03 132.4(5) . . ?
Al03 O00D Gd02 106.0(2) . . ?
C017 O00D Gd02 125.0(7) . . ?
C017 O00D Al03 129.0(7) . . ?
C1 O00D Gd02 120.3(6) . . ?
C1 O00D Al03 115.8(6) . . ?
C00U O00E Gd01 129.4(5) . . ?
Al04 O00F Gd02 107.6(2) . . ?
C018 O00F Gd02 123.3(6) . . ?
C018 O00F Al04 129.1(6) . . ?
C4 O00F Gd02 112.6(7) . . ?
C4 O00F Al04 117.1(7) . . ?
Al03 O00G Gd02 105.9(2) . . ?
C5 O00G Gd02 119.6(7) . . ?
C5 O00G Al03 117.4(7) . . ?
C6 O00G Gd02 118.0(7) . . ?
C6 O00G Al03 135.9(7) . . ?
C00P N00H Gd01 114.6(4) . . ?
C00P N00H C00T 108.6(5) . . ?
C00P N00H C00Z 110.1(6) . . ?
C00T N00H Gd01 106.4(4) . . ?
C00T N00H C00Z 110.9(6) . . ?
C00Z N00H Gd01 106.2(4) . . ?
C00U O00I Al03 131.3(5) . . ?
Al03 O00J Gd01 108.7(2) . . ?
C01D O00J Gd01 117.0(6) . . ?
C01D O00J Al03 134.0(6) . . ?
C3 O00J Gd01 119.3(8) . . ?
C3 O00J Al03 112.4(9) . . ?
C00R N00K Gd02 106.8(4) . . ?
C00X N00K Gd02 115.6(5) . . ?
C00X N00K C00R 107.2(7) . . ?
C011 N00K Gd02 107.7(5) . . ?
C011 N00K C00R 113.4(7) . . ?
C011 N00K C00X 106.3(7) . . ?
Al04 O00L Gd01 109.5(2) 2_556 . ?
C00Y O00L Gd01 124.3(6) . . ?
C00Y O00L Al04 122.7(6) . 2_556 ?
C014 N00M Gd02 102.6(5) . . ?
C015 N00M Gd02 119.9(6) . . ?
C015 N00M C014 111.9(8) . . ?
C015 N00M C016 120.8(9) . . ?
C015 N00M C2 92.2(11) . . ?
C015 N00M C8 65(2) . . ?
C016 N00M Gd02 104.7(6) . . ?
C016 N00M C014 92.3(8) . . ?
C2 N00M Gd02 105.0(8) . . ?
C8 N00M Gd02 107.0(19) . . ?
C8 N00M C2 147(2) . . ?
C013 O00N Al04 143.2(8) . . ?
C012 N00O Gd01 104.9(6) . . ?
C012 N00O C019 110.6(8) . . ?
C012 N00O C01A 111.9(10) . . ?
C019 N00O Gd01 114.3(7) . . ?
C019 N00O C01A 109.1(10) . . ?
C01A N00O Gd01 106.0(6) . . ?
C01B N00O Gd01 109.9(13) . . ?
C01B N00O C012 139.0(17) . . ?
C01B N00O C019 74.0(15) . . ?
N00H C00P H00A 109.5 . . ?
N00H C00P H00B 109.5 . . ?
N00H C00P H00C 109.5 . . ?
H00A C00P H00B 109.5 . . ?
H00A C00P H00C 109.5 . . ?
H00B C00P H00C 109.5 . . ?
O007 C00Q O00A 129.5(7) . . ?
O007 C00Q H00Q 115.3 . . ?
O00A C00Q H00Q 115.3 . . ?
N00K C00R H00D 109.0 . . ?
N00K C00R H00E 109.0 . . ?
N00K C00R C00W 113.1(7) . . ?
H00D C00R H00E 107.8 . . ?
C00W C00R H00D 109.0 . . ?
C00W C00R H00E 109.0 . . ?
O008 C00S O00C 128.0(7) . . ?
O008 C00S H00S 116.0 . . ?
O00C C00S H00S 116.0 . . ?
N00H C00T H00F 109.0 . . ?
N00H C00T H00G 109.0 . . ?
N00H C00T C00V 113.0(6) . . ?
H00F C00T H00G 107.8 . . ?
C00V C00T H00F 109.0 . . ?
C00V C00T H00G 109.0 . . ?
O00E C00U O00I 127.5(7) . . ?
O00E C00U H00U 116.2 . . ?
O00I C00U H00U 116.2 . . ?
O005 C00V C00T 110.5(6) . . ?
O005 C00V H00H 109.5 . . ?
O005 C00V H00I 109.5 . . ?
C00T C00V H00H 109.5 . . ?
C00T C00V H00I 109.5 . . ?
H00H C00V H00I 108.1 . . ?
O00B C00W C00R 111.0(7) . . ?
O00B C00W H00J 109.4 . . ?
O00B C00W H00K 109.4 . . ?
C00R C00W H00J 109.4 . . ?
C00R C00W H00K 109.4 . . ?
H00J C00W H00K 108.0 . . ?
N00K C00X H00L 109.5 . . ?
N00K C00X H00M 109.5 . . ?
N00K C00X H00N 109.5 . . ?
H00L C00X H00M 109.5 . . ?
H00L C00X H00N 109.5 . . ?
H00M C00X H00N 109.5 . . ?
O00L C00Y H00O 109.7 . . ?
O00L C00Y H00P 109.7 . . ?
O00L C00Y C012 109.6(8) . . ?
H00O C00Y H00P 108.2 . . ?
C012 C00Y H00O 109.7 . . ?
C012 C00Y H00P 109.7 . . ?
N00H C00Z H00R 109.0 . . ?
N00H C00Z H00T 109.0 . . ?
N00H C00Z C010 112.8(6) . . ?
H00R C00Z H00T 107.8 . . ?
C010 C00Z H00R 109.0 . . ?
C010 C00Z H00T 109.0 . . ?
O006 C010 C00Z 107.5(6) . . ?
O006 C010 H01A 110.2 . . ?
O006 C010 H01B 110.2 . . ?
C00Z C010 H01A 110.2 . . ?
C00Z C010 H01B 110.2 . . ?
H01A C010 H01B 108.5 . . ?
N00K C011 H01C 106.9 . . ?
N00K C011 H01D 106.9 . . ?
N00K C011 H01E 108.4 . . ?
N00K C011 H01F 108.4 . . ?
N00K C011 C6 115.6(8) . . ?
H01C C011 H01D 106.7 . . ?
H01E C011 H01F 107.4 . . ?
C5 C011 N00K 121.8(10) . . ?
C5 C011 H01C 106.9 . . ?
C5 C011 H01D 106.9 . . ?
C6 C011 H01E 108.4 . . ?
C6 C011 H01F 108.4 . . ?
N00O C012 C00Y 114.0(9) . . ?
N00O C012 H01G 108.7 . . ?
N00O C012 H01H 108.7 . . ?
C00Y C012 H01G 108.7 . . ?
C00Y C012 H01H 108.7 . . ?
H01G C012 H01H 107.6 . . ?
O009 C013 H013 109.7 . . ?
O00N C013 O009 140.5(11) . . ?
O00N C013 H013 109.7 . . ?
N00M C014 H01I 106.9 . . ?
N00M C014 H01J 106.3 . . ?
N00M C014 C018 120.8(9) . . ?
H01I C014 H01J 109.5 . . ?
C018 C014 H01I 106.8 . . ?
C018 C014 H01J 106.4 . . ?
N00M C015 H01K 119.9 . . ?
N00M C015 H01L 101.2 . . ?
N00M C015 H01M 107.7 . . ?
H01K C015 H01L 108.6 . . ?
H01K C015 H01M 99.5 . . ?
H01L C015 H01M 121.1 . . ?
N00M C016 H01N 86.1 . . ?
N00M C016 H01O 105.0 . . ?
N00M C016 C017 121.5(10) . . ?
H01N C016 H01O 91.6 . . ?
C017 C016 H01N 140.9 . . ?
C017 C016 H01O 105.3 . . ?
O00D C017 C016 106.7(12) . . ?
O00D C017 H01P 110.4 . . ?
O00D C017 H01Q 110.4 . . ?
C016 C017 H01P 110.4 . . ?
C016 C017 H01Q 110.4 . . ?
H01P C017 H01Q 108.6 . . ?
O00F C018 C014 103.8(11) . . ?
O00F C018 H01R 111.0 . . ?
O00F C018 H01S 111.0 . . ?
C014 C018 H01R 111.0 . . ?
C014 C018 H01S 111.0 . . ?
H01R C018 H01S 109.0 . . ?
N00O C019 H01T 108.5 . . ?
N00O C019 H01U 101.7 . . ?
N00O C019 H01V 154.9 . . ?
H01T C019 H01U 92.5 . . ?
H01T C019 H01V 78.1 . . ?
H01U C019 H01V 102.2 . . ?
N00O C01A H01W 108.8 . . ?
N00O C01A H01X 108.8 . . ?
H01W C01A H01X 107.7 . . ?
C01D C01A N00O 113.7(11) . . ?
C01D C01A H01W 108.8 . . ?
C01D C01A H01X 108.8 . . ?
O00J C01D C01A 109.5(11) . . ?
O00J C01D H01Y 109.8 . . ?
O00J C01D H 109.8 . . ?
C01A C01D H01Y 109.8 . . ?
C01A C01D H 109.8 . . ?
H01Y C01D H 108.2 . . ?
O00D C1 H1A 108.5 . . ?
O00D C1 H1B 108.5 . . ?
H1A C1 H1B 107.5 . . ?
C2 C1 O00D 114.9(11) . . ?
C2 C1 H1A 108.5 . . ?
C2 C1 H1B 108.5 . . ?
N00M C2 H2A 110.1 . . ?
N00M C2 H2B 110.1 . . ?
C1 C2 N00M 107.8(16) . . ?
C1 C2 H2A 110.1 . . ?
C1 C2 H2B 110.1 . . ?
H2A C2 H2B 108.5 . . ?
O00J C3 H3A 108.1 . . ?
O00J C3 H3B 108.1 . . ?
H3A C3 H3B 107.3 . . ?
C01B C3 O00J 116.7(19) . . ?
C01B C3 H3A 108.1 . . ?
C01B C3 H3B 108.1 . . ?
O00F C4 H4A 106.7 . . ?
O00F C4 H4B 107.1 . . ?
H4A C4 H4B 109.5 . . ?
C8 C4 O00F 118.4(19) . . ?
C8 C4 H4A 107.6 . . ?
C8 C4 H4B 107.5 . . ?
O00G C5 H5A 110.1 . . ?
O00G C5 H5B 110.1 . . ?
C011 C5 O00G 108.2(11) . . ?
C011 C5 H5A 110.1 . . ?
C011 C5 H5B 110.1 . . ?
H5A C5 H5B 108.4 . . ?
O00G C6 C011 109.9(11) . . ?
O00G C6 H6A 109.7 . . ?
O00G C6 H6B 109.7 . . ?
C011 C6 H6A 109.7 . . ?
C011 C6 H6B 109.7 . . ?
H6A C6 H6B 108.2 . . ?
N00O C01B H01Z 103.5 . . ?
N00O C01B HA 126.7 . . ?
C3 C01B N00O 115(2) . . ?
C3 C01B H01Z 103.1 . . ?
C3 C01B HA 116.8 . . ?
H01Z C01B HA 76.1 . . ?
N00M C8 C4 95(3) . . ?
N00M C8 H8A 111.7 . . ?
N00M C8 H8B 113.3 . . ?
C4 C8 H8A 112.5 . . ?
C4 C8 H8B 114.0 . . ?
H8A C8 H8B 109.5 . . ?

loop_
_geom_bond_atom_site_label_1
_geom_bond_atom_site_label_2
_geom_bond_distance
_geom_bond_site_symmetry_2
_geom_bond_publ_flag
Gd01 Al04 3.437(2) 2_556 ?
Gd01 O005 2.381(5) . ?
Gd01 O006 2.371(4) . ?
Gd01 O009 2.328(5) 6_565 ?
Gd01 O00E 2.410(5) . ?
Gd01 N00H 2.644(5) . ?
Gd01 O00J 2.286(5) . ?
Gd01 O00L 2.340(5) . ?
Gd01 N00O 2.690(6) . ?
Gd02 O007 2.388(4) . ?
Gd02 O008 2.397(5) . ?
Gd02 O00B 2.369(5) . ?
Gd02 O00D 2.334(5) . ?
Gd02 O00F 2.313(5) . ?
Gd02 O00G 2.322(5) . ?
Gd02 N00K 2.632(6) . ?
Gd02 N00M 2.681(6) . ?
Al03 O006 1.869(5) . ?
Al03 O00C 1.978(5) . ?
Al03 O00D 1.846(5) . ?
Al03 O00G 1.863(5) . ?
Al03 O00I 1.952(6) . ?
Al03 O00J 1.843(5) . ?
Al04 O005 1.874(5) 2_556 ?
Al04 O00A 1.981(6) . ?
Al04 O00B 1.869(5) . ?
Al04 O00F 1.839(5) . ?
Al04 O00L 1.856(6) 2_556 ?
Al04 O00N 1.928(6) . ?
O005 C00V 1.395(8) . ?
O006 C010 1.428(8) . ?
O007 C00Q 1.237(9) . ?
O008 C00S 1.241(9) . ?
O009 C013 1.198(11) . ?
O00A C00Q 1.251(9) . ?
O00B C00W 1.418(9) . ?
O00C C00S 1.275(9) . ?
O00D C017 1.334(15) . ?
O00D C1 1.586(14) . ?
O00E C00U 1.245(9) . ?
O00F C018 1.341(14) . ?
O00F C4 1.635(16) . ?
O00G C5 1.556(17) . ?
O00G C6 1.328(15) . ?
N00H C00P 1.441(9) . ?
N00H C00T 1.463(9) . ?
N00H C00Z 1.474(9) . ?
O00I C00U 1.266(9) . ?
O00J C01D 1.401(12) . ?
O00J C3 1.59(2) . ?
N00K C00R 1.474(10) . ?
N00K C00X 1.450(11) . ?
N00K C011 1.445(10) . ?
O00L C00Y 1.444(10) . ?
N00M C014 1.545(14) . ?
N00M C015 1.406(13) . ?
N00M C016 1.475(14) . ?
N00M C2 1.59(2) . ?
N00M C8 1.44(5) . ?
O00N C013 1.113(11) . ?
N00O C012 1.396(14) . ?
N00O C019 1.475(14) . ?
N00O C01A 1.546(17) . ?
N00O C01B 1.380(18) . ?
C00P H00A 0.9800 . ?
C00P H00B 0.9800 . ?
C00P H00C 0.9800 . ?
C00Q H00Q 0.9500 . ?
C00R H00D 0.9900 . ?
C00R H00E 0.9900 . ?
C00R C00W 1.490(12) . ?
C00S H00S 0.9500 . ?
C00T H00F 0.9900 . ?
C00T H00G 0.9900 . ?
C00T C00V 1.519(10) . ?
C00U H00U 0.9500 . ?
C00V H00H 0.9900 . ?
C00V H00I 0.9900 . ?
C00W H00J 0.9900 . ?
C00W H00K 0.9900 . ?
C00X H00L 0.9800 . ?
C00X H00M 0.9800 . ?
C00X H00N 0.9800 . ?
C00Y H00O 0.9900 . ?
C00Y H00P 0.9900 . ?
C00Y C012 1.507(16) . ?
C00Z H00R 0.9900 . ?
C00Z H00T 0.9900 . ?
C00Z C010 1.510(11) . ?
C010 H01A 0.9900 . ?
C010 H01B 0.9900 . ?
C011 H01C 0.9900 . ?
C011 H01D 0.9900 . ?
C011 H01E 0.9900 . ?
C011 H01F 0.9900 . ?
C011 C5 1.331(19) . ?
C011 C6 1.530(18) . ?
C012 H01G 0.9900 . ?
C012 H01H 0.9900 . ?
C013 H013 0.9500 . ?
C014 H01I 0.9901 . ?
C014 H01J 0.9899 . ?
C014 C018 1.558(17) . ?
C015 H01K 1.1094 . ?
C015 H01L 0.8524 . ?
C015 H01M 0.9839 . ?
C016 H01N 0.9158 . ?
C016 H01O 0.9900 . ?
C016 C017 1.52(2) . ?
C017 H01P 0.9900 . ?
C017 H01Q 0.9900 . ?
C018 H01R 0.9900 . ?
C018 H01S 0.9900 . ?
C019 H01T 0.9799 . ?
C019 H01U 1.0930 . ?
C019 H01V 1.0785 . ?
C01A H01W 0.9900 . ?
C01A H01X 0.9900 . ?
C01A C01D 1.42(2) . ?
C01D H01Y 0.9900 . ?
C01D H 0.9900 . ?
C1 H1A 0.9900 . ?
C1 H1B 0.9900 . ?
C1 C2 1.46(2) . ?
C2 H2A 0.9900 . ?
C2 H2B 0.9900 . ?
C3 H3A 0.9900 . ?
C3 H3B 0.9900 . ?
C3 C01B 1.375(19) . ?
C4 H4A 0.9900 . ?
C4 H4B 0.9899 . ?
C4 C8 1.62(5) . ?
C5 H5A 0.9900 . ?
C5 H5B 0.9900 . ?
C6 H6A 0.9900 . ?
C6 H6B 0.9900 . ?
C01B H01Z 0.9902 . ?
C01B HA 1.0263 . ?
C8 H8A 0.9901 . ?
C8 H8B 0.9899 . ?

loop_
_geom_torsion_atom_site_label_1
_geom_torsion_atom_site_label_2
_geom_torsion_atom_site_label_3
_geom_torsion_atom_site_label_4
_geom_torsion
_geom_torsion_site_symmetry_1
_geom_torsion_site_symmetry_2
_geom_torsion_site_symmetry_3
_geom_torsion_site_symmetry_4
_geom_torsion_publ_flag
Gd01 Al04 O00B Gd02 105.4(2) 2_556 . . . ?
Gd01 Al04 O00B C00W -98.2(7) 2_556 . . . ?
Gd01 Al04 O00F Gd02 -152.5(2) 2_556 . . . ?
Gd01 Al04 O00F C018 26.4(10) 2_556 . . . ?
Gd01 Al04 O00F C4 79.5(7) 2_556 . . . ?
Gd01 O005 C00V C00T 18.6(9) . . . . ?
Gd01 O006 C010 C00Z 39.5(8) . . . . ?
Gd01 O009 C013 O00N -161(2) 6_665 . . . ?
Gd01 O00E C00U O00I 5.4(12) . . . . ?
Gd01 N00H C00T C00V 46.6(7) . . . . ?
Gd01 N00H C00Z C010 44.4(8) . . . . ?
Gd01 O00J C01D C01A 62.7(14) . . . . ?
Gd01 O00J C3 C01B -4(3) . . . . ?
Gd01 O00L C00Y C012 -14.1(13) . . . . ?
Gd01 N00O C012 C00Y -50.2(10) . . . . ?
Gd01 N00O C01A C01D 16.3(15) . . . . ?
Gd01 N00O C01B C3 39(3) . . . . ?
Gd02 O007 C00Q O00A 1.4(12) . . . . ?
Gd02 O008 C00S O00C 0.4(13) . . . . ?
Gd02 O00B C00W C00R 27.5(10) . . . . ?
Gd02 O00D C017 C016 43.1(15) . . . . ?
Gd02 O00D C1 C2 4.3(16) . . . . ?
Gd02 O00F C018 C014 -52.8(13) . . . . ?
Gd02 O00F C4 C8 -14(2) . . . . ?
Gd02 O00G C5 C011 37.2(18) . . . . ?
Gd02 O00G C6 C011 -52.7(14) . . . . ?
Gd02 N00K C00R C00W 43.9(8) . . . . ?
Gd02 N00K C011 C5 30.9(15) . . . . ?
Gd02 N00K C011 C6 -17.6(11) . . . . ?
Gd02 N00M C014 C018 -18.1(12) . . . . ?
Gd02 N00M C016 C017 20.4(14) . . . . ?
Gd02 N00M C2 C1 52.4(15) . . . . ?
Gd02 N00M C8 C4 -62(2) . . . . ?
Al03 O006 C010 C00Z 179.1(5) . . . . ?
Al03 O00C C00S O008 -3.6(14) . . . . ?
Al03 O00D C017 C016 -135.5(8) . . . . ?
Al03 O00D C1 C2 -125.2(13) . . . . ?
Al03 O00G C5 C011 167.7(10) . . . . ?
Al03 O00G C6 C011 132.5(9) . . . . ?
Al03 O00I C00U O00E -12.7(13) . . . . ?
Al03 O00J C01D C01A -123.8(11) . . . . ?
Al03 O00J C3 C01B -133(2) . . . . ?
Al04 O005 C00V C00T -150.5(5) 2_556 . . . ?
Al04 O00A C00Q O007 6.2(13) . . . . ?
Al04 O00B C00W C00R -125.2(6) . . . . ?
Al04 O00F C018 C014 128.4(8) . . . . ?
Al04 O00F C4 C8 112(2) . . . . ?
Al04 O00L C00Y C012 142.3(8) 2_556 . . . ?
Al04 O00N C013 O009 -179.5(12) . . . . ?
O005 Al04 O00F Gd02 165.8(3) 2_556 . . . ?
O005 Al04 O00F C018 -15.2(10) 2_556 . . . ?
O005 Al04 O00F C4 37.8(8) 2_556 . . . ?
O006 Al03 O00D Gd02 -169.6(2) . . . . ?
O006 Al03 O00D C017 9.2(11) . . . . ?
O006 Al03 O00D C1 -33.5(7) . . . . ?
O006 Al03 O00J Gd01 17.4(3) . . . . ?
O006 Al03 O00J C01D -156.5(11) . . . . ?
O006 Al03 O00J C3 151.8(10) . . . . ?
O00A Al04 O00B Gd02 -74.6(2) . . . . ?
O00A Al04 O00B C00W 81.8(7) . . . . ?
O00A Al04 O00F Gd02 74.0(3) . . . . ?
O00A Al04 O00F C018 -107.1(10) . . . . ?
O00A Al04 O00F C4 -54.0(7) . . . . ?
O00B Al04 O00F Gd02 -16.9(3) . . . . ?
O00B Al04 O00F C018 162.0(10) . . . . ?
O00B Al04 O00F C4 -144.9(8) . . . . ?
O00C Al03 O006 Gd01 158.3(2) . . . . ?
O00C Al03 O006 C010 13.4(6) . . . . ?
O00C Al03 O00D Gd02 -77.8(3) . . . . ?
O00C Al03 O00D C017 101.0(11) . . . . ?
O00C Al03 O00D C1 58.4(7) . . . . ?
O00C Al03 O00G Gd02 74.0(3) . . . . ?
O00C Al03 O00G C5 -62.6(10) . . . . ?
O00C Al03 O00G C6 -110.8(13) . . . . ?
O00D Al03 O006 Gd01 -112.7(2) . . . . ?
O00D Al03 O006 C010 102.4(6) . . . . ?
O00D Al03 O00G Gd02 -14.4(3) . . . . ?
O00D Al03 O00G C5 -151.0(10) . . . . ?
O00D Al03 O00G C6 160.7(13) . . . . ?
O00D Al03 O00J Gd01 114.2(3) . . . . ?
O00D Al03 O00J C01D -59.7(11) . . . . ?
O00D Al03 O00J C3 -111.4(10) . . . . ?
O00D C1 C2 N00M -40.3(18) . . . . ?
O00F Al04 O00B Gd02 16.2(3) . . . . ?
O00F Al04 O00B C00W 172.6(7) . . . . ?
O00F C4 C8 N00M 53(3) . . . . ?
O00G Al03 O00D Gd02 14.4(3) . . . . ?
O00G Al03 O00D C017 -166.8(11) . . . . ?
O00G Al03 O00D C1 150.5(7) . . . . ?
O00G Al03 O00J Gd01 -163.2(3) . . . . ?
O00G Al03 O00J C01D 23.0(11) . . . . ?
O00G Al03 O00J C3 -28.8(10) . . . . ?
N00H C00T C00V O005 -45.2(9) . . . . ?
N00H C00Z C010 O006 -56.3(9) . . . . ?
O00I Al03 O006 Gd01 77.1(3) . . . . ?
O00I Al03 O006 C010 -67.9(6) . . . . ?
O00I Al03 O00D Gd02 -37.0(13) . . . . ?
O00I Al03 O00D C017 141.8(14) . . . . ?
O00I Al03 O00D C1 99.1(13) . . . . ?
O00I Al03 O00G Gd02 155.2(3) . . . . ?
O00I Al03 O00G C5 18.6(10) . . . . ?
O00I Al03 O00G C6 -29.6(13) . . . . ?
O00I Al03 O00J Gd01 -73.2(3) . . . . ?
O00I Al03 O00J C01D 112.9(11) . . . . ?
O00I Al03 O00J C3 61.2(10) . . . . ?
O00J Al03 O006 Gd01 -16.4(3) . . . . ?
O00J Al03 O006 C010 -161.3(6) . . . . ?
O00J Al03 O00D Gd02 108.9(3) . . . . ?
O00J Al03 O00D C017 -72.3(11) . . . . ?
O00J Al03 O00D C1 -114.9(7) . . . . ?
O00J Al03 O00G Gd02 -111.2(3) . . . . ?
O00J Al03 O00G C5 112.2(10) . . . . ?
O00J Al03 O00G C6 63.9(13) . . . . ?
O00J C3 C01B N00O -26(4) . . . . ?
N00K C00R C00W O00B -48.7(10) . . . . ?
N00K C011 C5 O00G -45(2) . . . . ?
N00K C011 C6 O00G 45.1(16) . . . . ?
O00L Al04 O00B Gd02 112.1(3) 2_556 . . . ?
O00L Al04 O00B C00W -91.5(7) 2_556 . . . ?
O00L Al04 O00F Gd02 -112.3(3) 2_556 . . . ?
O00L Al04 O00F C018 66.6(10) 2_556 . . . ?
O00L Al04 O00F C4 119.6(7) 2_556 . . . ?
O00L C00Y C012 N00O 46.0(13) . . . . ?
N00M C014 C018 O00F 43.4(15) . . . . ?
N00M C016 C017 O00D -40.0(17) . . . . ?
O00N Al04 O00B Gd02 -159.8(3) . . . . ?
O00N Al04 O00B C00W -3.4(7) . . . . ?
N00O C01A C01D O00J -48.0(17) . . . . ?
C00P N00H C00T C00V 170.4(7) . . . . ?
C00P N00H C00Z C010 -80.2(8) . . . . ?
C00R N00K C011 C5 148.9(14) . . . . ?
C00R N00K C011 C6 100.4(11) . . . . ?
C00T N00H C00Z C010 159.6(7) . . . . ?
C00X N00K C00R C00W 168.4(7) . . . . ?
C00X N00K C011 C5 -93.6(14) . . . . ?
C00X N00K C011 C6 -142.2(10) . . . . ?
C00Z N00H C00T C00V -68.4(8) . . . . ?
C011 N00K C00R C00W -74.6(9) . . . . ?
C012 N00O C01A C01D -97.4(13) . . . . ?
C012 N00O C01B C3 -107(3) . . . . ?
C014 N00M C016 C017 -83.2(13) . . . . ?
C015 N00M C014 C018 -147.9(12) . . . . ?
C015 N00M C016 C017 159.5(12) . . . . ?
C015 N00M C2 C1 174.2(14) . . . . ?
C015 N00M C8 C4 -177(3) . . . . ?
C016 N00M C014 C018 87.5(13) . . . . ?
C019 N00O C012 C00Y -173.9(10) . . . . ?
C019 N00O C01A C01D 139.8(13) . . . . ?
C019 N00O C01B C3 149(3) . . . . ?
C01A N00O C012 C00Y 64.2(12) . . . . ?
C2 N00M C8 C4 133(3) . . . . ?
C01B N00O C012 C00Y 97(2) . . . . ?
C8 N00M C2 C1 -142(4) . . . . ?

loop_
_smtbx_masks_void_nr
_smtbx_masks_void_average_x
_smtbx_masks_void_average_y
_smtbx_masks_void_average_z
_smtbx_masks_void_volume
_smtbx_masks_void_count_electrons
_smtbx_masks_void_content
1 0.250 0.750 0.750 265.5 33.0 '0.8 NC3OH8'
2 0.250 0.750 0.250 265.5 33.0 '0.8 NC3OH8'
3 0.250 0.754 0.500 13.5 1.1 '2.2 NH6'
4 0.250 0.746 1.000 13.5 0.8 '2.2 NH6'
5 0.750 0.250 0.250 265.5 33.0 '0.8 NC3OH8'
6 0.750 0.250 0.750 265.5 33.0 '0.8 NC3OH8'
7 0.750 0.254 1.000 13.5 1.1 '2.2 NH6'
8 0.750 0.246 0.500 13.5 0.8 '2.2 NH6'
